data_4318326
loop_
_publ_author_name
'Christian Lorber'
'Robert Choukroun'
'Bruno Donnadieu'

_publ_contact_author 'Dr Christian Lorber'
_publ_contact_author_address
;
Laboratoire de Chimie de Coordination
UPR-CNRS 8241
205, route de Narbonne
31077 Toulouse cedex, France
;
_publ_contact_author_email ' lorber@lcc-toulouse.fr'
_publ_section_title
;
 Synthesis and Structure of a Series of New d1-Aryl Imido-Vanadium(IV)
 Complexes Stabilized by N-Donor Ligands
;
_journal_name_full 'Inorganic Chemistry'
_journal_page_first 4217
_journal_page_last 4226
_journal_paper_doi 10.1021/ic020312y
_journal_volume 41
_journal_year 2002
_chemical_formula_sum 'C18 H33 Cl2 N3 V'
_chemical_formula_weight 413.31
_chemical_name_systematic
;
  ?
;
_space_group_IT_number 14
_symmetry_cell_setting monoclinic
_symmetry_space_group_name_Hall '-P 2yn'
_symmetry_space_group_name_H-M 'P 1 21/n 1'
_atom_sites_solution_hydrogens geom
_atom_sites_solution_primary direct
_atom_sites_solution_secondary difmap
_audit_creation_method SHELXL-97
_cell_angle_alpha 90.000(5)
_cell_angle_beta 94.763(5)
_cell_angle_gamma 90.000(5)
_cell_formula_units_Z 4
_cell_length_a 11.147(5)
_cell_length_b 19.357(5)
_cell_length_c 10.003(5)
_cell_measurement_reflns_used 5000
_cell_measurement_temperature 180(2)
_cell_volume 2150.9(15)
_computing_cell_refinement 'Stoe IPDS software (Stoe, 1996)'
_computing_data_collection 'Stoe IPDS software (Stoe, 1996)'
_computing_data_reduction 'XRED (Stoe, 1.08, 1996)'
_computing_molecular_graphics 'ORTEP3 for Windows (Farrugia, 1997)'
_computing_publication_material 'SHELXL-97 (Sheldrick, 1997)'
_computing_structure_refinement 'SHELXL-97 (Sheldrick, 1997)'
_computing_structure_solution 'SIR92 (Giacovazzo et al, 1992)'
_diffrn_ambient_temperature 180(2)
_diffrn_measured_fraction_theta_full 0.960
_diffrn_measured_fraction_theta_max 0.960
_diffrn_measurement_device 'Stoe IPDS'
_diffrn_measurement_method \f
_diffrn_radiation_monochromator graphite
_diffrn_radiation_source 'fine-focus sealed tube'
_diffrn_radiation_type MoK\a
_diffrn_radiation_wavelength 0.71073
_diffrn_reflns_av_R_equivalents 0.0481
_diffrn_reflns_av_sigmaI/netI 0.0285
_diffrn_reflns_limit_h_max 13
_diffrn_reflns_limit_h_min -13
_diffrn_reflns_limit_k_max 23
_diffrn_reflns_limit_k_min -23
_diffrn_reflns_limit_l_max 12
_diffrn_reflns_limit_l_min -12
_diffrn_reflns_number 16529
_diffrn_reflns_theta_full 26.08
_diffrn_reflns_theta_max 26.08
_diffrn_reflns_theta_min 2.30
_diffrn_standards_decay_% <0.1
_diffrn_standards_interval_time 'every frame'
_diffrn_standards_number 200
_exptl_absorpt_coefficient_mu 0.715
_exptl_absorpt_correction_T_max 0.744
_exptl_absorpt_correction_T_min 0.307
_exptl_absorpt_correction_type semi-empirical'
_exptl_crystal_colour 'dark red'
_exptl_crystal_density_diffrn 1.276
_exptl_crystal_density_method 'not measured'
_exptl_crystal_description block
_exptl_crystal_F_000 876
_exptl_crystal_size_max 0.80
_exptl_crystal_size_mid 0.50
_exptl_crystal_size_min 0.25
_refine_diff_density_max 0.387
_refine_diff_density_min -0.245
_refine_diff_density_rms 0.054
_refine_ls_extinction_method none
_refine_ls_goodness_of_fit_ref 1.039
_refine_ls_hydrogen_treatment mixed
_refine_ls_matrix_type full
_refine_ls_number_parameters 225
_refine_ls_number_reflns 4103
_refine_ls_number_restraints 0
_refine_ls_restrained_S_all 1.039
_refine_ls_R_factor_all 0.0342
_refine_ls_R_factor_gt 0.0298
_refine_ls_shift/su_max 0.029
_refine_ls_shift/su_mean 0.003
_refine_ls_structure_factor_coef Fsqd
_refine_ls_weighting_details 'calc w=1/[\s^2^(Fo^2^)+(0.0471P)^2^+0.6399P] where P=(Fo^2^+2Fc^2^)/3'
_refine_ls_weighting_scheme calc
_refine_ls_wR_factor_gt 0.0781
_refine_ls_wR_factor_ref 0.0807
_reflns_number_gt 3654
_reflns_number_total 4103
_reflns_threshold_expression >2sigma(I)
_cod_data_source_file ic020312y_1.cif
_cod_data_source_block (11a)
_cod_original_sg_symbol_H-M 'P 21/n'
_cod_database_code 4318326
_cell_measurement_2theta_min 4.1
_cell_measurement_2theta_max 51.9
_computing_corr_abs DIFABS

loop_
_symmetry_equiv_pos_as_xyz
'x, y, z'
'-x+1/2, y+1/2, -z+1/2'
'-x, -y, -z'
'x-1/2, -y-1/2, z-1/2'

loop_
_atom_site_label
_atom_site_type_symbol
_atom_site_fract_x
_atom_site_fract_y
_atom_site_fract_z
_atom_site_U_iso_or_equiv
_atom_site_adp_type
_atom_site_occupancy
_atom_site_symmetry_multiplicity
_atom_site_calc_flag
_atom_site_refinement_flags
_atom_site_disorder_assembly
_atom_site_disorder_group
C1 C 0.81762(12) 0.10494(7) 0.87208(14) 0.0141(3) Uani 1 1 d . . .
C2 C 0.70867(12) 0.06964(7) 0.83138(15) 0.0175(3) Uani 1 1 d . . .
C3 C 0.65473(13) 0.03113(7) 0.92746(16) 0.0217(3) Uani 1 1 d . . .
H3 H 0.5831 0.0063 0.9016 0.026 Uiso 1 1 calc R . .
C4 C 0.70223(14) 0.02801(8) 1.05899(16) 0.0236(3) Uani 1 1 d . . .
H4 H 0.6634 0.0013 1.1223 0.028 Uiso 1 1 calc R . .
C5 C 0.80644(13) 0.06385(8) 1.09865(15) 0.0208(3) Uani 1 1 d . . .
H5 H 0.8377 0.0624 1.1899 0.025 Uiso 1 1 calc R . .
C6 C 0.86631(12) 0.10208(7) 1.00665(15) 0.0159(3) Uani 1 1 d . . .
C7 C 0.65205(14) 0.07163(8) 0.68950(16) 0.0242(3) Uani 1 1 d . . .
H7 H 0.6983 0.1058 0.6392 0.029 Uiso 1 1 calc R . .
C8 C 0.6625(2) 0.00199(11) 0.6213(2) 0.0511(6) Uani 1 1 d . . .
H8A H 0.6304 0.0055 0.5273 0.077 Uiso 1 1 calc R . .
H8B H 0.6166 -0.0326 0.6671 0.077 Uiso 1 1 calc R . .
H8C H 0.7473 -0.0118 0.6254 0.077 Uiso 1 1 calc R . .
C9 C 0.52167(16) 0.09664(12) 0.6831(2) 0.0437(5) Uani 1 1 d . . .
H9A H 0.4909 0.1026 0.5891 0.066 Uiso 1 1 calc R . .
H9B H 0.5181 0.1409 0.7303 0.066 Uiso 1 1 calc R . .
H9C H 0.4724 0.0624 0.7257 0.066 Uiso 1 1 calc R . .
C10 C 0.98081(12) 0.13968(7) 1.05513(14) 0.0180(3) Uani 1 1 d . . .
H10 H 1.0164 0.1594 0.9749 0.022 Uiso 1 1 calc R . .
C11 C 0.95325(15) 0.19970(8) 1.14727(17) 0.0263(3) Uani 1 1 d . . .
H11A H 1.0281 0.2239 1.1763 0.039 Uiso 1 1 calc R . .
H11B H 0.9166 0.1818 1.2260 0.039 Uiso 1 1 calc R . .
H11C H 0.8974 0.2318 1.0986 0.039 Uiso 1 1 calc R . .
C12 C 1.07409(14) 0.09105(9) 1.12580(18) 0.0288(4) Uani 1 1 d . . .
H12A H 1.1495 0.1162 1.1473 0.043 Uiso 1 1 calc R . .
H12B H 1.0886 0.0521 1.0666 0.043 Uiso 1 1 calc R . .
H12C H 1.0439 0.0737 1.2087 0.043 Uiso 1 1 calc R . .
C13 C 1.13873(14) 0.26977(8) 0.70843(19) 0.0299(4) Uani 1 1 d . . .
H13A H 1.1738 0.3003 0.7810 0.036 Uiso 1 1 calc R . .
H13B H 1.1738 0.2828 0.6243 0.036 Uiso 1 1 calc R . .
C14 C 1.16884(13) 0.19583(8) 0.74207(17) 0.0243(3) Uani 1 1 d . . .
H14A H 1.2568 0.1886 0.7421 0.029 Uiso 1 1 calc R . .
H14B H 1.1449 0.1849 0.8328 0.029 Uiso 1 1 calc R . .
C15 C 1.12354(16) 0.07689(8) 0.6865(2) 0.0339(4) Uani 1 1 d . . .
H15A H 1.0983 0.0716 0.7775 0.051 Uiso 1 1 calc R . .
H15B H 1.2090 0.0651 0.6861 0.051 Uiso 1 1 calc R . .
H15C H 1.0758 0.0460 0.6253 0.051 Uiso 1 1 calc R . .
C16 C 1.15446(16) 0.15706(11) 0.50972(18) 0.0358(4) Uani 1 1 d . . .
H16A H 1.1196 0.1217 0.4480 0.054 Uiso 1 1 calc R . .
H16B H 1.2421 0.1515 0.5206 0.054 Uiso 1 1 calc R . .
H16C H 1.1346 0.2030 0.4733 0.054 Uiso 1 1 calc R . .
C17 C 0.96299(17) 0.30224(9) 0.8215(2) 0.0352(4) Uani 1 1 d . . .
H17A H 0.8749 0.3048 0.8137 0.053 Uiso 1 1 calc R . .
H17B H 0.9965 0.3480 0.8442 0.053 Uiso 1 1 calc R . .
H17C H 0.9898 0.2693 0.8921 0.053 Uiso 1 1 calc R . .
C18 C 0.97848(19) 0.33532(10) 0.5924(2) 0.0451(5) Uani 1 1 d . . .
H18A H 0.9966 0.3193 0.5034 0.068 Uiso 1 1 calc R . .
H18B H 1.0282 0.3757 0.6178 0.068 Uiso 1 1 calc R . .
H18C H 0.8932 0.3479 0.5904 0.068 Uiso 1 1 calc R . .
N1 N 0.87683(10) 0.14201(6) 0.77785(12) 0.0150(2) Uani 1 1 d . . .
N2 N 1.10462(11) 0.14933(6) 0.64210(13) 0.0210(3) Uani 1 1 d . . .
N3 N 1.00498(11) 0.27912(6) 0.69214(14) 0.0238(3) Uani 1 1 d . . .
Cl1 Cl 0.87847(4) 0.10214(2) 0.46324(4) 0.03713(13) Uani 1 1 d . . .
Cl2 Cl 0.74451(4) 0.24205(2) 0.56798(5) 0.03967(13) Uani 1 1 d . . .
V1 V 0.91604(2) 0.179267(12) 0.63763(2) 0.01470(9) Uani 1 1 d . . .

loop_
_atom_site_aniso_label
_atom_site_aniso_U_11
_atom_site_aniso_U_22
_atom_site_aniso_U_33
_atom_site_aniso_U_23
_atom_site_aniso_U_13
_atom_site_aniso_U_12
C1 0.0149(6) 0.0109(6) 0.0168(7) 0.0013(5) 0.0039(5) 0.0003(5)
C2 0.0168(6) 0.0140(6) 0.0217(8) 0.0000(5) 0.0024(6) -0.0015(5)
C3 0.0173(7) 0.0175(7) 0.0306(9) 0.0032(6) 0.0030(6) -0.0034(5)
C4 0.0232(7) 0.0212(7) 0.0277(8) 0.0091(6) 0.0095(6) -0.0007(6)
C5 0.0242(7) 0.0212(7) 0.0173(8) 0.0049(6) 0.0032(6) 0.0021(6)
C6 0.0159(6) 0.0135(6) 0.0186(7) 0.0006(5) 0.0029(5) 0.0023(5)
C7 0.0231(7) 0.0255(8) 0.0234(8) 0.0000(6) -0.0016(6) -0.0102(6)
C8 0.0764(15) 0.0385(11) 0.0365(11) -0.0145(9) -0.0069(11) -0.0101(10)
C9 0.0269(9) 0.0633(13) 0.0394(11) 0.0174(10) -0.0066(8) -0.0021(8)
C10 0.0180(6) 0.0197(7) 0.0161(7) 0.0001(5) 0.0012(5) -0.0002(5)
C11 0.0255(8) 0.0221(7) 0.0317(9) -0.0061(6) 0.0048(7) -0.0027(6)
C12 0.0235(8) 0.0285(8) 0.0331(10) 0.0008(7) -0.0062(7) 0.0045(6)
C13 0.0210(8) 0.0261(8) 0.0428(10) -0.0002(7) 0.0051(7) -0.0084(6)
C14 0.0153(7) 0.0313(8) 0.0264(9) -0.0008(7) 0.0014(6) -0.0013(6)
C15 0.0343(9) 0.0227(8) 0.0444(11) 0.0026(7) 0.0014(8) 0.0121(7)
C16 0.0303(8) 0.0501(11) 0.0291(10) -0.0027(8) 0.0148(7) 0.0020(8)
C17 0.0402(10) 0.0217(8) 0.0451(11) -0.0109(7) 0.0114(9) -0.0001(7)
C18 0.0436(11) 0.0265(9) 0.0647(14) 0.0244(9) 0.0026(10) -0.0047(8)
N1 0.0152(5) 0.0147(5) 0.0148(6) -0.0003(4) -0.0004(4) -0.0019(4)
N2 0.0199(6) 0.0223(6) 0.0213(7) 0.0001(5) 0.0050(5) 0.0028(5)
N3 0.0230(6) 0.0154(6) 0.0336(8) 0.0041(5) 0.0058(6) -0.0021(5)
Cl1 0.0411(2) 0.0495(3) 0.0213(2) -0.01377(18) 0.00542(18) -0.01356(19)
Cl2 0.0231(2) 0.0371(2) 0.0569(3) 0.0177(2) -0.00826(19) 0.00605(16)
V1 0.01470(13) 0.01548(14) 0.01402(15) 0.00354(8) 0.00173(9) -0.00093(8)

loop_
_atom_type_symbol
_atom_type_description
_atom_type_scat_dispersion_real
_atom_type_scat_dispersion_imag
_atom_type_scat_source
C C 0.0033 0.0016 'International Tables Vol C Tables 4.2.6.8 and 6.1.1.4'
H H 0.0000 0.0000 'International Tables Vol C Tables 4.2.6.8 and 6.1.1.4'
N N 0.0061 0.0033 'International Tables Vol C Tables 4.2.6.8 and 6.1.1.4'
Cl Cl 0.1484 0.1585 'International Tables Vol C Tables 4.2.6.8 and 6.1.1.4'
V V 0.3005 0.5294 'International Tables Vol C Tables 4.2.6.8 and 6.1.1.4'

loop_
_geom_angle_atom_site_label_1
_geom_angle_atom_site_label_2
_geom_angle_atom_site_label_3
_geom_angle
_geom_angle_site_symmetry_1
_geom_angle_site_symmetry_3
_geom_angle_publ_flag
N1 C1 C6 119.97(12) . . ?
N1 C1 C2 119.64(13) . . ?
C6 C1 C2 120.39(12) . . ?
C3 C2 C1 117.83(14) . . ?
C3 C2 C7 119.58(13) . . ?
C1 C2 C7 122.58(12) . . ?
C4 C3 C2 121.94(14) . . ?
C3 C4 C5 119.93(14) . . ?
C4 C5 C6 120.93(15) . . ?
C5 C6 C1 118.93(13) . . ?
C5 C6 C10 118.76(13) . . ?
C1 C6 C10 122.31(12) . . ?
C2 C7 C8 111.03(15) . . ?
C2 C7 C9 111.75(14) . . ?
C8 C7 C9 111.73(16) . . ?
C6 C10 C11 110.61(12) . . ?
C6 C10 C12 111.99(12) . . ?
C11 C10 C12 110.56(13) . . ?
N3 C13 C14 109.98(12) . . ?
N2 C14 C13 109.91(14) . . ?
C1 N1 V1 164.48(10) . . ?
C15 N2 C14 108.87(13) . . ?
C15 N2 C16 107.96(14) . . ?
C14 N2 C16 110.13(13) . . ?
C15 N2 V1 111.80(10) . . ?
C14 N2 V1 105.26(9) . . ?
C16 N2 V1 112.75(10) . . ?
C17 N3 C18 107.77(15) . . ?
C17 N3 C13 108.99(14) . . ?
C18 N3 C13 107.56(13) . . ?
C17 N3 V1 108.09(10) . . ?
C18 N3 V1 114.32(12) . . ?
C13 N3 V1 109.99(9) . . ?
N1 V1 N2 100.81(5) . . ?
N1 V1 N3 108.24(6) . . ?
N2 V1 N3 79.39(5) . . ?
N1 V1 Cl1 108.20(5) . . ?
N2 V1 Cl1 87.57(4) . . ?
N3 V1 Cl1 142.97(4) . . ?
N1 V1 Cl2 102.23(5) . . ?
N2 V1 Cl2 156.14(4) . . ?
N3 V1 Cl2 87.58(4) . . ?
Cl1 V1 Cl2 91.06(3) . . ?

loop_
_geom_bond_atom_site_label_1
_geom_bond_atom_site_label_2
_geom_bond_distance
_geom_bond_site_symmetry_2
_geom_bond_publ_flag
C1 N1 1.3936(18) . ?
C1 C6 1.410(2) . ?
C1 C2 1.4232(19) . ?
C2 C3 1.392(2) . ?
C2 C7 1.505(2) . ?
C3 C4 1.378(2) . ?
C4 C5 1.382(2) . ?
C5 C6 1.394(2) . ?
C6 C10 1.514(2) . ?
C7 C8 1.520(3) . ?
C7 C9 1.528(2) . ?
C10 C11 1.530(2) . ?
C10 C12 1.531(2) . ?
C13 N3 1.497(2) . ?
C13 C14 1.502(2) . ?
C14 N2 1.485(2) . ?
C15 N2 1.481(2) . ?
C16 N2 1.486(2) . ?
C17 N3 1.481(2) . ?
C18 N3 1.489(2) . ?
N1 V1 1.6674(13) . ?
N2 V1 2.1774(15) . ?
N3 V1 2.2196(14) . ?
Cl1 V1 2.3078(8) . ?
Cl2 V1 2.3231(8) . ?
